data_4513365
loop_
_publ_author_name
'Hu, Yu-Jing'
'Yang, Jin'
'Liu, Ying-Ying'
'Song, Shuyan'
'Ma, Jian-Fang'

_publ_section_title
;
 A Family of Capsule-Based Coordination Polymers Constructed from a New
 Tetrakis(1,2,4-triazol-ylmethyl)resorcin[4]arene Cavitand and Varied
 Dicarboxylates for Selective Metal-Ion Exchange and Luminescent
 Properties
;
_journal_issue 8
_journal_name_full 'Crystal Growth &amp; Design'
_journal_page_first 3822
_journal_paper_doi 10.1021/acs.cgd.5b00469
_journal_volume 15
_journal_year 2015
_chemical_formula_moiety 'C52 H51 Cd N12 O14.50'
_chemical_formula_sum 'C52 H51 Cd N12 O14.5'
_chemical_formula_weight 1188.45
_chemical_name_systematic
;
 ?
;
_space_group_IT_number 14
_symmetry_cell_setting monoclinic
_symmetry_space_group_name_Hall '-P 2ybc'
_symmetry_space_group_name_H-M 'P 1 21/c 1'
_atom_sites_solution_hydrogens geom
_atom_sites_solution_primary direct
_atom_sites_solution_secondary difmap
_audit_creation_method SHELXL-97
_cell_angle_alpha 90.00
_cell_angle_beta 106.672(7)
_cell_angle_gamma 90.00
_cell_formula_units_Z 4
_cell_length_a 22.4474(10)
_cell_length_b 15.6808(8)
_cell_length_c 17.7412(14)
_cell_measurement_reflns_used 5517
_cell_measurement_temperature 293(2)
_cell_measurement_theta_max 29.2096
_cell_measurement_theta_min 3.0346
_cell_volume 5982.3(7)
_computing_cell_refinement 'CrysAlisPro(1.171.35.21) (Agilent Tech., 2012)'
_computing_data_collection 'CrysAlisPro(1.171.35.21) (Agilent Tech., 2012)'
_computing_data_reduction 'CrysAlisPro(1.171.35.21) (Agilent Tech., 2012)'
_computing_structure_refinement 'SHELXL-97 (Sheldrick, 2008)'
_computing_structure_solution 'SHELXS-97 (Sheldrick, 2008)'
_diffrn_ambient_temperature 293(2)
_diffrn_detector_area_resol_mean 10.0
_diffrn_measured_fraction_theta_full 0.985
_diffrn_measured_fraction_theta_max 0.986
_diffrn_measurement_device_type 'Oxford Diffraction Gemini R Ultra'
_diffrn_measurement_method '\w scan'
_diffrn_radiation_monochromator graphite
_diffrn_radiation_source 'fine-focus sealed tube'
_diffrn_radiation_type MoK\a
_diffrn_radiation_wavelength 0.71073
_diffrn_reflns_av_R_equivalents 0.0522
_diffrn_reflns_av_sigmaI/netI 0.0724
_diffrn_reflns_limit_h_max 21
_diffrn_reflns_limit_h_min -27
_diffrn_reflns_limit_k_max 18
_diffrn_reflns_limit_k_min -15
_diffrn_reflns_limit_l_max 21
_diffrn_reflns_limit_l_min -19
_diffrn_reflns_number 23228
_diffrn_reflns_theta_full 25.00
_diffrn_reflns_theta_max 25.35
_diffrn_reflns_theta_min 3.12
_exptl_absorpt_coefficient_mu 0.436
_exptl_absorpt_correction_T_max 0.9496
_exptl_absorpt_correction_T_min 0.8877
_exptl_absorpt_correction_type multi-scan
_exptl_absorpt_process_details
;
CrysAlis (Oxford Diffraction, 2006)
;
_exptl_crystal_colour colorless
_exptl_crystal_density_diffrn 1.320
_exptl_crystal_density_method 'not measured'
_exptl_crystal_description block
_exptl_crystal_F_000 2444
_exptl_crystal_size_max 0.28
_exptl_crystal_size_mid 0.26
_exptl_crystal_size_min 0.12
_refine_diff_density_max 1.352
_refine_diff_density_min -0.734
_refine_diff_density_rms 0.113
_refine_ls_extinction_method none
_refine_ls_goodness_of_fit_ref 1.062
_refine_ls_hydrogen_treatment mixed
_refine_ls_matrix_type full
_refine_ls_number_parameters 707
_refine_ls_number_reflns 10798
_refine_ls_number_restraints 0
_refine_ls_restrained_S_all 1.062
_refine_ls_R_factor_all 0.1146
_refine_ls_R_factor_gt 0.0744
_refine_ls_shift/su_max 0.000
_refine_ls_shift/su_mean 0.000
_refine_ls_structure_factor_coef Fsqd
_refine_ls_weighting_details 'calc w=1/[\s^2^(Fo^2^)+(0.1253P)^2^+2.9138P] where P=(Fo^2^+2Fc^2^)/3'
_refine_ls_weighting_scheme calc
_refine_ls_wR_factor_gt 0.1947
_refine_ls_wR_factor_ref 0.2387
_reflns_number_gt 6884
_reflns_number_total 10798
_reflns_threshold_expression >2\s(I)
_cod_data_source_file cg5b00469_si_002.cif
_cod_data_source_block Compound-1
_cod_depositor_comments 'Adding full bibliography for 4513365--4513370.cif.'
_cod_original_cell_volume 5982.3(6)
_cod_original_sg_symbol_H-M 'P 21/c'
_cod_original_formula_sum 'C52 H51 Cd N12 O14.50'
_cod_database_code 4513365

loop_
_symmetry_equiv_pos_as_xyz
'x, y, z'
'-x, y+1/2, -z+1/2'
'-x, -y, -z'
'x, -y-1/2, z-1/2'

loop_
_atom_site_label
_atom_site_type_symbol
_atom_site_fract_x
_atom_site_fract_y
_atom_site_fract_z
_atom_site_U_iso_or_equiv
_atom_site_adp_type
_atom_site_occupancy
_atom_site_symmetry_multiplicity
_atom_site_calc_flag
_atom_site_refinement_flags
C1 C 0.7634(3) 0.1606(5) 0.3311(4) 0.0697(18) Uani 1 1 d .
C2 C 0.7616(3) 0.0800(5) 0.3602(4) 0.0661(18) Uani 1 1 d .
C3 C 0.8136(3) 0.0289(5) 0.3825(3) 0.0698(19) Uani 1 1 d .
C4 C 0.8686(3) 0.0598(5) 0.3717(4) 0.0712(19) Uani 1 1 d .
H4 H 0.9039 0.0256 0.3856 0.085 Uiso 1 1 calc R
C5 C 0.8724(3) 0.1394(5) 0.3412(4) 0.073(2) Uani 1 1 d .
C6 C 0.8185(3) 0.1908(5) 0.3206(4) 0.0709(19) Uani 1 1 d .
C7 C 0.8988(3) 0.1874(5) 0.1038(5) 0.079(2) Uani 1 1 d .
C8 C 0.9015(3) 0.2036(5) 0.1817(4) 0.0693(18) Uani 1 1 d .
C9 C 0.9301(3) 0.1508(5) 0.2434(4) 0.0705(18) Uani 1 1 d .
C10 C 0.9557(3) 0.0770(6) 0.2238(4) 0.075(2) Uani 1 1 d .
H10 H 0.9757 0.0400 0.2640 0.090 Uiso 1 1 calc R
C11 C 0.9530(3) 0.0552(5) 0.1466(5) 0.075(2) Uani 1 1 d .
C12 C 0.9235(3) 0.1139(5) 0.0878(4) 0.073(2) Uani 1 1 d .
C13 C 0.8388(3) -0.1532(5) 0.0099(5) 0.0750(19) Uani 1 1 d .
C14 C 0.8881(3) -0.0957(5) 0.0305(5) 0.077(2) Uani 1 1 d .
C15 C 0.9284(3) -0.0928(6) 0.1057(5) 0.079(2) Uani 1 1 d .
C16 C 0.9175(3) -0.1451(5) 0.1623(5) 0.077(2) Uani 1 1 d .
H16 H 0.9438 -0.1417 0.2134 0.092 Uiso 1 1 calc R
C17 C 0.8676(3) -0.2040(5) 0.1454(5) 0.077(2) Uani 1 1 d .
C18 C 0.8280(3) -0.2045(5) 0.0696(5) 0.074(2) Uani 1 1 d .
C19 C 0.7035(2) -0.1810(4) 0.2411(3) 0.0513(14) Uani 1 1 d .
C20 C 0.7460(3) -0.2193(4) 0.2093(4) 0.0578(15) Uani 1 1 d .
C21 C 0.8095(3) -0.2125(4) 0.2448(5) 0.0677(18) Uani 1 1 d .
C22 C 0.8282(3) -0.1613(5) 0.3110(5) 0.072(2) Uani 1 1 d .
H22 H 0.8706 -0.1545 0.3348 0.086 Uiso 1 1 calc R
C23 C 0.7877(3) -0.1202(4) 0.3430(4) 0.0621(16) Uani 1 1 d .
C24 C 0.7253(3) -0.1296(4) 0.3070(3) 0.0531(14) Uani 1 1 d .
C25 C 0.8182(4) 0.2803(5) 0.2128(5) 0.086(2) Uani 1 1 d .
H25A H 0.7944 0.2327 0.1845 0.104 Uiso 1 1 calc R
H25B H 0.7959 0.3322 0.1923 0.104 Uiso 1 1 calc R
C26 C 0.9322(3) 0.1725(6) 0.3265(4) 0.082(2) Uani 1 1 d .
H26 H 0.9311 0.2349 0.3298 0.099 Uiso 1 1 calc R
C27 C 0.9906(4) 0.1428(7) 0.3893(5) 0.115(4) Uani 1 1 d .
H27A H 0.9881 0.1598 0.4403 0.173 Uiso 1 1 calc R
H27B H 1.0266 0.1682 0.3796 0.173 Uiso 1 1 calc R
H27C H 0.9937 0.0819 0.3874 0.173 Uiso 1 1 calc R
C28 C 0.8769(4) 0.0388(6) -0.0318(5) 0.091(2) Uani 1 1 d .
H28A H 0.8618 0.0569 -0.0863 0.110 Uiso 1 1 calc R
H28B H 0.8420 0.0399 -0.0099 0.110 Uiso 1 1 calc R
C29 C 0.9807(3) -0.0254(5) 0.1255(5) 0.081(2) Uani 1 1 d .
H29 H 0.9921 -0.0141 0.0771 0.097 Uiso 1 1 calc R
C30 C 1.0393(3) -0.0538(6) 0.1873(6) 0.100(3) Uani 1 1 d .
H30A H 1.0696 -0.0089 0.1964 0.150 Uiso 1 1 calc R
H30B H 1.0557 -0.1038 0.1691 0.150 Uiso 1 1 calc R
H30C H 1.0296 -0.0666 0.2353 0.150 Uiso 1 1 calc R
C31 C 0.7247(3) -0.2360(5) 0.0698(4) 0.0717(18) Uani 1 1 d .
H31A H 0.6883 -0.2553 0.0291 0.086 Uiso 1 1 calc R
H31B H 0.7227 -0.1743 0.0722 0.086 Uiso 1 1 calc R
C32 C 0.8545(3) -0.2593(5) 0.2087(5) 0.082(2) Uani 1 1 d .
H32 H 0.8323 -0.3097 0.1821 0.098 Uiso 1 1 calc R
C33 C 0.9117(4) -0.2919(7) 0.2702(7) 0.123(4) Uani 1 1 d .
H33A H 0.9385 -0.3202 0.2446 0.185 Uiso 1 1 calc R
H33B H 0.8994 -0.3314 0.3043 0.185 Uiso 1 1 calc R
H33C H 0.9334 -0.2449 0.3006 0.185 Uiso 1 1 calc R
C34 C 0.6693(3) -0.0031(5) 0.3158(4) 0.0693(18) Uani 1 1 d .
H34A H 0.6768 0.0068 0.2653 0.083 Uiso 1 1 calc R
H34B H 0.6257 0.0084 0.3098 0.083 Uiso 1 1 calc R
C35 C 0.8092(3) -0.0599(5) 0.4124(4) 0.0731(19) Uani 1 1 d .
H35 H 0.7761 -0.0587 0.4383 0.088 Uiso 1 1 calc R
C36 C 0.8686(4) -0.0896(7) 0.4749(5) 0.110(3) Uani 1 1 d .
H36A H 0.8627 -0.1464 0.4915 0.165 Uiso 1 1 calc R
H36B H 0.8773 -0.0518 0.5193 0.165 Uiso 1 1 calc R
H36C H 0.9030 -0.0891 0.4527 0.165 Uiso 1 1 calc R
C37 C 0.7084(3) 0.2193(5) 0.3157(4) 0.082(2) Uani 1 1 d .
H37A H 0.6907 0.2160 0.3594 0.098 Uiso 1 1 calc R
H37B H 0.7222 0.2774 0.3125 0.098 Uiso 1 1 calc R
C38 C 0.8696(4) 0.2516(6) 0.0406(5) 0.097(3) Uani 1 1 d .
C39 C 0.7992(3) -0.1626(6) -0.0727(5) 0.086(2) Uani 1 1 d .
H39A H 0.8196 -0.1357 -0.1078 0.103 Uiso 1 1 calc R
H39B H 0.7943 -0.2227 -0.0860 0.103 Uiso 1 1 calc R
C40 C 0.6346(2) -0.1976(4) 0.2063(3) 0.0551(14) Uani 1 1 d .
H40A H 0.6280 -0.2581 0.1957 0.066 Uiso 1 1 calc R
H40B H 0.6130 -0.1817 0.2443 0.066 Uiso 1 1 calc R
C41 C 0.6017(3) 0.1752(5) 0.2329(4) 0.0694(18) Uani 1 1 d .
H41 H 0.5840 0.1681 0.2739 0.083 Uiso 1 1 calc R
C42 C 0.6167(4) 0.1788(6) 0.1251(4) 0.087(2) Uani 1 1 d .
H42 H 0.6101 0.1732 0.0711 0.104 Uiso 1 1 calc R
C43' C 0.9553(15) 0.449(2) 0.1015(17) 0.150(9) Uiso 0.50 1 d P
C43 C 0.7097(7) 0.2102(10) -0.0029(9) 0.076(4) Uiso 0.50 1 d P
C44' C 0.9749(14) 0.325(2) 0.0664(18) 0.154(9) Uiso 0.50 1 d P
C44 C 0.7666(7) 0.3239(10) 0.0282(9) 0.076(4) Uiso 0.50 1 d P
C45 C 0.6823(3) -0.1602(5) -0.1072(4) 0.0659(17) Uani 1 1 d .
H45 H 0.6754 -0.2175 -0.1206 0.079 Uiso 1 1 calc R
C46 C 0.6716(4) -0.0321(5) -0.0835(6) 0.098(3) Uani 1 1 d .
H46 H 0.6527 0.0190 -0.0768 0.117 Uiso 1 1 calc R
C47 C 0.5758(3) -0.1798(4) 0.0653(3) 0.0530(14) Uani 1 1 d .
H47 H 0.5658 -0.2370 0.0547 0.064 Uiso 1 1 calc R
C48 C 0.5856(3) -0.0496(4) 0.0564(4) 0.0662(17) Uani 1 1 d .
H48 H 0.5829 0.0049 0.0350 0.079 Uiso 1 1 calc R
C49 C 0.4621(3) 0.3117(5) 0.1371(6) 0.082(2) Uani 1 1 d .
C52 C 0.5108(3) 0.4852(4) 0.2946(4) 0.0619(16) Uani 1 1 d .
N1 N 0.6597(2) 0.1978(4) 0.2417(3) 0.0662(14) Uani 1 1 d .
N2 N 0.6710(3) 0.2020(5) 0.1725(4) 0.099(2) Uani 1 1 d .
N3 N 0.5724(2) 0.1639(4) 0.1585(3) 0.0664(13) Uani 1 1 d .
N4 N 0.8021(5) 0.2545(7) 0.0255(7) 0.071(3) Uiso 0.50 1 d P
N4' N 0.9096(8) 0.3233(12) 0.0585(10) 0.119(5) Uiso 0.50 1 d P
N5' N 0.9003(15) 0.406(2) 0.0825(19) 0.208(11) Uiso 0.50 1 d P
N5 N 0.7655(7) 0.1868(9) 0.0054(9) 0.097(4) Uiso 0.50 1 d P
N6' N 0.9911(14) 0.398(2) 0.0951(17) 0.180(9) Uiso 0.50 1 d P
N6 N 0.7105(7) 0.2923(9) 0.0121(8) 0.094(4) Uiso 0.50 1 d P
N7 N 0.7376(3) -0.1240(4) -0.0842(3) 0.0702(15) Uani 1 1 d .
N8 N 0.7315(3) -0.0394(4) -0.0695(5) 0.094(2) Uani 1 1 d .
N9 N 0.6387(2) -0.1048(4) -0.1087(4) 0.0710(15) Uani 1 1 d .
N10 N 0.6082(2) -0.1496(3) 0.1330(3) 0.0487(11) Uani 1 1 d .
N11 N 0.6150(3) -0.0654(3) 0.1288(3) 0.0645(13) Uani 1 1 d .
N12 N 0.5592(2) -0.1174(3) 0.0142(3) 0.0584(12) Uani 1 1 d .
O1 O 0.4553(3) 0.2515(3) 0.1779(4) 0.0936(17) Uani 1 1 d .
O2 O 0.4596(4) 0.3060(4) 0.0664(4) 0.139(3) Uani 1 1 d .
O1W O 0.5815(5) 0.1713(7) -0.0703(6) 0.182(4) Uiso 1 1 d .
O3 O 0.5282(2) 0.4801(3) 0.3691(3) 0.0794(14) Uani 1 1 d .
O2W O 0.4875(8) -0.3152(13) 0.1333(10) 0.277(7) Uiso 1 1 d .
O4 O 0.5050(2) 0.5526(3) 0.2594(3) 0.0743(12) Uani 1 1 d .
O3W O 0.7806(15) 0.027(2) 0.145(2) 0.266(13) Uiso 0.50 1 d P
05 O 0.8214(2) 0.2728(3) 0.2928(3) 0.0814(14) Uani 1 1 d .
06 O 0.8764(2) 0.2821(3) 0.1977(3) 0.0850(14) Uani 1 1 d .
07 O 0.9220(2) 0.0975(4) 0.0095(3) 0.0826(14) Uani 1 1 d .
08 O 0.8988(2) -0.0462(4) -0.0297(3) 0.0856(14) Uani 1 1 d .
09 O 0.7786(2) -0.2597(3) 0.0492(3) 0.0819(14) Uani 1 1 d .
010 O 0.72321(19) -0.2708(3) 0.1437(3) 0.0675(11) Uani 1 1 d .
011 O 0.68207(18) -0.0898(3) 0.3375(2) 0.0619(10) Uani 1 1 d .
012 O 0.7062(2) 0.0540(3) 0.3721(3) 0.0756(13) Uani 1 1 d .
Cd01 Cd 0.467508(19) 0.13132(3) 0.11898(2) 0.0509(2) Uani 1 1 d .
C50 C 0.4766(3) 0.3968(4) 0.1751(4) 0.0647(16) Uani 1 1 d .
H50 H 0.477(3) 0.457(5) 0.154(5) 0.097 Uiso 1 1 d .
C51 C 0.4962(3) 0.4025(4) 0.2511(5) 0.0642(16) Uani 1 1 d .
H51 H 0.506(4) 0.344(5) 0.288(5) 0.096 Uiso 1 1 d .

loop_
_atom_site_aniso_label
_atom_site_aniso_U_11
_atom_site_aniso_U_22
_atom_site_aniso_U_33
_atom_site_aniso_U_23
_atom_site_aniso_U_13
_atom_site_aniso_U_12
C1 0.056(4) 0.097(5) 0.049(4) -0.016(4) 0.004(3) -0.019(4)
C2 0.057(4) 0.097(5) 0.041(3) -0.015(3) 0.009(3) -0.029(4)
C3 0.053(4) 0.105(5) 0.042(3) 0.004(3) -0.002(3) -0.029(4)
C4 0.051(4) 0.100(5) 0.050(4) 0.006(4) -0.004(3) -0.022(3)
C5 0.058(4) 0.103(6) 0.048(4) 0.006(4) -0.002(3) -0.028(4)
C6 0.058(4) 0.102(5) 0.044(3) -0.011(3) 0.001(3) -0.026(4)
C7 0.058(4) 0.090(5) 0.085(5) 0.028(4) 0.018(4) -0.006(4)
C8 0.054(4) 0.087(5) 0.060(4) 0.014(4) 0.006(3) -0.017(3)
C9 0.042(3) 0.092(5) 0.074(5) 0.018(4) 0.011(3) -0.014(3)
C10 0.039(3) 0.111(6) 0.065(4) 0.025(4) 0.001(3) -0.023(4)
C11 0.041(3) 0.101(5) 0.082(5) 0.022(4) 0.018(3) -0.013(3)
C12 0.055(4) 0.095(5) 0.071(5) 0.017(4) 0.019(3) -0.020(4)
C13 0.053(4) 0.093(5) 0.090(5) -0.006(4) 0.037(4) 0.005(4)
C14 0.057(4) 0.091(5) 0.094(6) 0.001(4) 0.039(4) 0.001(4)
C15 0.045(4) 0.105(6) 0.096(6) 0.002(5) 0.035(4) -0.003(4)
C16 0.042(3) 0.095(5) 0.098(5) 0.018(4) 0.027(4) 0.006(3)
C17 0.050(4) 0.078(5) 0.111(6) 0.010(4) 0.036(4) 0.015(3)
C18 0.050(4) 0.080(5) 0.101(6) -0.019(4) 0.035(4) 0.007(3)
C19 0.036(3) 0.061(3) 0.056(3) 0.015(3) 0.012(3) 0.003(2)
C20 0.044(3) 0.059(3) 0.070(4) 0.014(3) 0.015(3) 0.001(3)
C21 0.041(3) 0.071(4) 0.094(5) 0.034(4) 0.023(3) 0.007(3)
C22 0.035(3) 0.092(5) 0.078(5) 0.039(4) 0.000(3) 0.001(3)
C23 0.041(3) 0.083(4) 0.058(4) 0.021(3) 0.008(3) -0.005(3)
C24 0.040(3) 0.071(4) 0.045(3) 0.009(3) 0.007(2) -0.008(3)
C25 0.079(5) 0.079(5) 0.091(6) 0.019(4) 0.010(4) 0.001(4)
C26 0.054(4) 0.108(6) 0.072(5) 0.020(4) -0.003(3) -0.024(4)
C27 0.054(4) 0.180(10) 0.090(6) 0.045(6) -0.015(4) -0.040(5)
C28 0.067(5) 0.135(8) 0.071(5) 0.011(5) 0.018(4) -0.015(5)
C29 0.052(4) 0.098(6) 0.098(6) 0.016(4) 0.030(4) -0.010(4)
C30 0.046(4) 0.114(6) 0.139(8) 0.019(6) 0.025(5) 0.007(4)
C31 0.042(3) 0.088(5) 0.088(5) -0.012(4) 0.025(3) -0.005(3)
C32 0.049(4) 0.070(4) 0.129(6) 0.024(4) 0.029(4) 0.016(3)
C33 0.078(6) 0.125(7) 0.177(10) 0.074(7) 0.052(6) 0.040(5)
C34 0.038(3) 0.093(5) 0.073(4) -0.025(4) 0.011(3) -0.019(3)
C35 0.050(4) 0.108(5) 0.052(4) 0.013(4) 0.000(3) -0.018(3)
C36 0.070(5) 0.162(9) 0.074(5) 0.051(6) -0.017(4) -0.031(5)
C37 0.066(4) 0.108(6) 0.064(4) -0.040(4) 0.007(3) -0.019(4)
C38 0.095(6) 0.104(6) 0.082(5) 0.029(5) 0.009(4) -0.025(5)
C39 0.068(5) 0.103(6) 0.100(6) -0.033(5) 0.046(5) -0.006(4)
C40 0.041(3) 0.075(4) 0.049(3) 0.006(3) 0.011(3) -0.004(3)
C41 0.056(4) 0.098(5) 0.053(4) -0.018(4) 0.014(3) -0.002(4)
C42 0.076(5) 0.137(7) 0.044(4) -0.002(4) 0.012(4) -0.017(5)
C45 0.059(4) 0.073(4) 0.066(4) -0.018(3) 0.019(3) -0.012(3)
C46 0.064(5) 0.077(5) 0.145(8) -0.033(5) 0.020(5) -0.004(4)
C47 0.055(3) 0.056(3) 0.045(3) -0.006(3) 0.010(3) -0.004(3)
C48 0.078(4) 0.058(4) 0.050(4) -0.004(3) -0.002(3) 0.008(3)
C49 0.065(4) 0.057(4) 0.127(7) -0.023(5) 0.032(5) -0.004(3)
C52 0.053(4) 0.050(4) 0.079(5) -0.015(3) 0.014(3) -0.012(3)
N1 0.057(3) 0.086(4) 0.054(3) -0.011(3) 0.013(3) -0.012(3)
N2 0.070(4) 0.152(7) 0.076(4) -0.014(4) 0.021(3) -0.028(4)
N3 0.057(3) 0.074(3) 0.065(3) -0.002(3) 0.014(3) -0.004(3)
N7 0.060(3) 0.078(4) 0.078(4) -0.024(3) 0.028(3) -0.002(3)
N8 0.070(4) 0.083(4) 0.131(6) -0.026(4) 0.030(4) -0.012(3)
N9 0.056(3) 0.068(3) 0.084(4) -0.011(3) 0.013(3) -0.002(3)
N10 0.042(2) 0.054(3) 0.048(3) -0.004(2) 0.010(2) 0.000(2)
N11 0.075(3) 0.056(3) 0.048(3) -0.008(2) -0.006(2) 0.001(3)
N12 0.058(3) 0.068(3) 0.043(3) -0.008(2) 0.003(2) -0.003(2)
O1 0.102(4) 0.059(3) 0.139(5) -0.034(3) 0.066(4) -0.017(3)
O2 0.236(9) 0.082(4) 0.092(5) -0.042(4) 0.034(5) -0.019(5)
O3 0.086(3) 0.071(3) 0.075(4) -0.003(2) 0.015(3) -0.016(2)
O4 0.088(3) 0.051(2) 0.078(3) -0.011(2) 0.014(3) -0.002(2)
05 0.092(4) 0.080(3) 0.067(3) -0.003(3) 0.016(3) -0.022(3)
06 0.083(4) 0.087(4) 0.081(3) 0.018(3) 0.019(3) -0.018(3)
07 0.068(3) 0.111(4) 0.072(3) 0.013(3) 0.025(2) -0.016(3)
08 0.072(3) 0.102(4) 0.091(4) -0.001(3) 0.038(3) -0.007(3)
09 0.066(3) 0.081(3) 0.114(4) -0.028(3) 0.051(3) -0.010(2)
010 0.053(2) 0.062(3) 0.093(3) -0.004(2) 0.030(2) -0.001(2)
011 0.046(2) 0.083(3) 0.057(2) -0.006(2) 0.0152(19) -0.013(2)
012 0.061(3) 0.107(4) 0.062(3) -0.029(2) 0.023(2) -0.026(2)
Cd01 0.0549(3) 0.0466(3) 0.0450(3) -0.00428(17) 0.0042(2) 0.00145(18)
C50 0.066(4) 0.052(3) 0.075(5) -0.021(3) 0.019(4) -0.001(3)
C51 0.049(3) 0.055(3) 0.089(5) -0.016(4) 0.021(3) -0.008(3)

loop_
_atom_type_symbol
_atom_type_description
_atom_type_scat_dispersion_real
_atom_type_scat_dispersion_imag
_atom_type_scat_source
C C 0.0033 0.0016 'International Tables Vol C Tables 4.2.6.8 and 6.1.1.4'
H H 0.0000 0.0000 'International Tables Vol C Tables 4.2.6.8 and 6.1.1.4'
N N 0.0061 0.0033 'International Tables Vol C Tables 4.2.6.8 and 6.1.1.4'
O O 0.0106 0.0060 'International Tables Vol C Tables 4.2.6.8 and 6.1.1.4'
Cd Cd -0.8075 1.2024 'International Tables Vol C Tables 4.2.6.8 and 6.1.1.4'

loop_
_geom_angle_atom_site_label_1
_geom_angle_atom_site_label_2
_geom_angle_atom_site_label_3
_geom_angle
_geom_angle_site_symmetry_1
_geom_angle_site_symmetry_3
C2 C1 C6 119.3(7) . .
C2 C1 C37 121.5(6) . .
C6 C1 C37 119.0(7) . .
C1 C2 C3 122.1(6) . .
C1 C2 012 117.1(7) . .
C3 C2 012 120.7(6) . .
C2 C3 C4 118.0(7) . .
C2 C3 C35 120.3(6) . .
C4 C3 C35 121.5(7) . .
C5 C4 C3 122.0(7) . .
C5 C4 H4 119.0 . .
C3 C4 H4 119.0 . .
C4 C5 C6 118.3(6) . .
C4 C5 C26 122.2(7) . .
C6 C5 C26 119.4(6) . .
05 C6 C1 120.0(7) . .
05 C6 C5 119.8(6) . .
C1 C6 C5 120.1(7) . .
C12 C7 C8 117.6(7) . .
C12 C7 C38 122.2(8) . .
C8 C7 C38 120.2(8) . .
C9 C8 C7 124.1(8) . .
C9 C8 06 119.0(7) . .
C7 C8 06 116.9(6) . .
C8 C9 C10 115.8(7) . .
C8 C9 C26 121.5(7) . .
C10 C9 C26 122.7(7) . .
C9 C10 C11 123.4(7) . .
C9 C10 H10 118.3 . .
C11 C10 H10 118.3 . .
C10 C11 C12 116.4(8) . .
C10 C11 C29 123.2(7) . .
C12 C11 C29 120.4(7) . .
C7 C12 07 118.2(7) . .
C7 C12 C11 122.6(7) . .
07 C12 C11 119.1(7) . .
C14 C13 C18 118.0(7) . .
C14 C13 C39 121.9(7) . .
C18 C13 C39 120.1(7) . .
C15 C14 C13 121.8(7) . .
C15 C14 08 120.8(7) . .
C13 C14 08 117.2(7) . .
C16 C15 C14 118.8(7) . .
C16 C15 C29 121.8(7) . .
C14 C15 C29 119.1(7) . .
C15 C16 C17 122.0(8) . .
C15 C16 H16 119.0 . .
C17 C16 H16 119.0 . .
C18 C17 C16 117.3(7) . .
C18 C17 C32 120.8(7) . .
C16 C17 C32 121.7(8) . .
09 C18 C17 120.4(7) . .
09 C18 C13 117.7(7) . .
C17 C18 C13 121.9(7) . .
C20 C19 C24 118.7(5) . .
C20 C19 C40 120.3(6) . .
C24 C19 C40 121.1(5) . .
C19 C20 C21 121.5(6) . .
C19 C20 010 117.7(5) . .
C21 C20 010 120.6(6) . .
C22 C21 C20 116.9(6) . .
C22 C21 C32 123.8(6) . .
C20 C21 C32 119.3(7) . .
C23 C22 C21 123.4(6) . .
C23 C22 H22 118.3 . .
C21 C22 H22 118.3 . .
C22 C23 C24 118.0(6) . .
C22 C23 C35 122.5(6) . .
C24 C23 C35 119.3(6) . .
C23 C24 011 120.4(6) . .
C23 C24 C19 121.4(6) . .
011 C24 C19 118.2(5) . .
06 C25 05 114.5(6) . .
06 C25 H25A 108.6 . .
05 C25 H25A 108.6 . .
06 C25 H25B 108.6 . .
05 C25 H25B 108.6 . .
H25A C25 H25B 107.6 . .
C9 C26 C27 115.3(7) . .
C9 C26 C5 108.0(6) . .
C27 C26 C5 112.5(6) . .
C9 C26 H26 106.9 . .
C27 C26 H26 106.9 . .
C5 C26 H26 106.9 . .
C26 C27 H27A 109.5 . .
C26 C27 H27B 109.5 . .
H27A C27 H27B 109.5 . .
C26 C27 H27C 109.5 . .
H27A C27 H27C 109.5 . .
H27B C27 H27C 109.5 . .
07 C28 08 114.1(7) . .
07 C28 H28A 108.7 . .
08 C28 H28A 108.7 . .
07 C28 H28B 108.7 . .
08 C28 H28B 108.7 . .
H28A C28 H28B 107.6 . .
C11 C29 C30 113.7(7) . .
C11 C29 C15 106.8(5) . .
C30 C29 C15 114.1(7) . .
C11 C29 H29 107.3 . .
C30 C29 H29 107.3 . .
C15 C29 H29 107.3 . .
C29 C30 H30A 109.5 . .
C29 C30 H30B 109.5 . .
H30A C30 H30B 109.5 . .
C29 C30 H30C 109.5 . .
H30A C30 H30C 109.5 . .
H30B C30 H30C 109.5 . .
09 C31 010 112.6(6) . .
09 C31 H31A 109.1 . .
010 C31 H31A 109.1 . .
09 C31 H31B 109.1 . .
010 C31 H31B 109.1 . .
H31A C31 H31B 107.8 . .
C17 C32 C33 115.0(6) . .
C17 C32 C21 109.1(5) . .
C33 C32 C21 112.7(8) . .
C17 C32 H32 106.5 . .
C33 C32 H32 106.5 . .
C21 C32 H32 106.5 . .
C32 C33 H33A 109.5 . .
C32 C33 H33B 109.5 . .
H33A C33 H33B 109.5 . .
C32 C33 H33C 109.5 . .
H33A C33 H33C 109.5 . .
H33B C33 H33C 109.5 . .
012 C34 011 112.5(6) . .
012 C34 H34A 109.1 . .
011 C34 H34A 109.1 . .
012 C34 H34B 109.1 . .
011 C34 H34B 109.1 . .
H34A C34 H34B 107.8 . .
C3 C35 C23 109.2(5) . .
C3 C35 C36 113.8(6) . .
C23 C35 C36 113.7(7) . .
C3 C35 H35 106.5 . .
C23 C35 H35 106.5 . .
C36 C35 H35 106.5 . .
C35 C36 H36A 109.5 . .
C35 C36 H36B 109.5 . .
H36A C36 H36B 109.5 . .
C35 C36 H36C 109.5 . .
H36A C36 H36C 109.5 . .
H36B C36 H36C 109.5 . .
N1 C37 C1 112.4(5) . .
N1 C37 H37A 109.1 . .
C1 C37 H37A 109.1 . .
N1 C37 H37B 109.1 . .
C1 C37 H37B 109.1 . .
H37A C37 H37B 107.9 . .
N4' C38 N4 125.0(11) . .
N4' C38 C7 104.5(9) . .
N4 C38 C7 111.4(7) . .
N7 C39 C13 111.6(5) . .
N7 C39 H39A 109.3 . .
C13 C39 H39A 109.3 . .
N7 C39 H39B 109.3 . .
C13 C39 H39B 109.3 . .
H39A C39 H39B 108.0 . .
N10 C40 C19 112.1(4) . .
N10 C40 H40A 109.2 . .
C19 C40 H40A 109.2 . .
N10 C40 H40B 109.2 . .
C19 C40 H40B 109.2 . .
H40A C40 H40B 107.9 . .
N3 C41 N1 110.6(6) . .
N3 C41 C42 39.3(4) . .
N1 C41 C42 71.3(4) . .
N3 C41 H41 124.7 . .
N1 C41 H41 124.7 . .
C42 C41 H41 163.9 . .
N3 C42 N2 116.2(6) . .
N3 C42 C41 38.9(4) . .
N2 C42 C41 77.3(5) . .
N3 C42 H42 121.9 . .
N2 C42 H42 121.9 . .
C41 C42 H42 160.7 . .
N6' C43' N5' 104(3) . .
N5 C43 N6 107.6(14) . .
N6' C44' N4' 103(3) . .
N6 C44 N4 103.1(13) . .
N9 C45 N7 110.7(6) . .
N9 C45 H45 124.6 . .
N7 C45 H45 124.6 . .
N8 C46 N9 115.0(7) . .
N8 C46 H46 122.5 . .
N9 C46 H46 122.5 . .
N10 C47 N12 109.8(5) . .
N10 C47 H47 125.1 . .
N12 C47 H47 125.1 . .
N11 C48 N12 115.0(6) . .
N11 C48 H48 122.5 . .
N12 C48 H48 122.5 . .
O1 C49 O2 124.3(7) . .
O1 C49 C50 118.1(9) . .
O2 C49 C50 117.6(8) . .
O4 C52 O3 123.1(6) . .
O4 C52 C51 120.8(7) . .
O3 C52 C51 116.1(7) . .
O4 C52 Cd01 62.2(3) . 2_655
O3 C52 Cd01 61.0(3) . 2_655
C51 C52 Cd01 175.7(5) . 2_655
C41 N1 N2 110.4(5) . .
C41 N1 C37 128.3(5) . .
N2 N1 C37 121.3(5) . .
C42 N2 N1 101.0(5) . .
C41 N3 C42 101.8(6) . .
C41 N3 Cd01 120.6(4) . .
C42 N3 Cd01 137.5(5) . .
N5 N4 C44 109.0(12) . .
N5 N4 C38 123.7(11) . .
C44 N4 C38 127.3(11) . .
N5' N4' C38 132(2) . .
N5' N4' C44' 101(2) . .
C38 N4' C44' 127.0(19) . .
C43' N5' N4' 109(3) . .
C43 N5 N4 108.3(14) . .
C43' N6' C44' 122(3) . .
C44 N6 C43 111.8(14) . .
C45 N7 N8 109.9(5) . .
C45 N7 C39 129.0(6) . .
N8 N7 C39 121.0(6) . .
C46 N8 N7 101.7(6) . .
C45 N9 C46 102.5(6) . .
C45 N9 Cd01 128.1(5) . 3_655
C46 N9 Cd01 127.6(5) . 3_655
C47 N10 N11 110.5(5) . .
C47 N10 C40 127.3(5) . .
N11 N10 C40 122.2(5) . .
C48 N11 N10 102.2(5) . .
C47 N12 C48 102.4(5) . .
C47 N12 Cd01 125.7(4) . 3_655
C48 N12 Cd01 126.9(4) . 3_655
C49 O1 Cd01 108.9(5) . .
C52 O3 Cd01 91.3(4) . 2_655
C52 O4 Cd01 91.3(4) . 2_655
C6 05 C25 116.3(6) . .
C25 06 C8 117.8(6) . .
C12 07 C28 116.4(5) . .
C14 08 C28 114.1(5) . .
C18 09 C31 117.1(5) . .
C20 010 C31 116.5(5) . .
C24 011 C34 115.8(4) . .
C2 012 C34 116.7(5) . .
O1 Cd01 N12 122.8(2) . 3_655
O1 Cd01 N3 85.5(2) . .
N12 Cd01 N3 106.14(19) 3_655 .
O1 Cd01 N9 85.8(2) . 3_655
N12 Cd01 N9 86.79(19) 3_655 3_655
N3 Cd01 N9 166.9(2) . 3_655
O1 Cd01 O3 144.6(2) . 2_645
N12 Cd01 O3 89.32(18) 3_655 2_645
N3 Cd01 O3 100.47(18) . 2_645
N9 Cd01 O3 81.14(18) 3_655 2_645
O1 Cd01 O4 92.7(2) . 2_645
N12 Cd01 O4 143.62(17) 3_655 2_645
N3 Cd01 O4 82.24(19) . 2_645
N9 Cd01 O4 88.39(19) 3_655 2_645
O3 Cd01 O4 54.31(17) 2_645 2_645
O1 Cd01 C52 118.5(2) . 2_645
N12 Cd01 C52 117.1(2) 3_655 2_645
N3 Cd01 C52 90.77(19) . 2_645
N9 Cd01 C52 84.76(19) 3_655 2_645
O3 Cd01 C52 27.77(18) 2_645 2_645
O4 Cd01 C52 26.55(19) 2_645 2_645
C51 C50 C49 119.8(8) . .
C51 C50 H50 107(5) . .
C49 C50 H50 133(5) . .
C50 C51 C52 123.7(7) . .
C50 C51 H51 121(4) . .
C52 C51 H51 116(4) . .

loop_
_geom_bond_atom_site_label_1
_geom_bond_atom_site_label_2
_geom_bond_distance
_geom_bond_site_symmetry_2
C1 C2 1.370(10) .
C1 C6 1.385(9) .
C1 C37 1.501(11) .
C2 C3 1.377(10) .
C2 012 1.382(7) .
C3 C4 1.389(9) .
C3 C35 1.502(10) .
C4 C5 1.373(10) .
C4 H4 0.9300 .
C5 C6 1.413(10) .
C5 C26 1.530(9) .
C6 05 1.385(9) .
C7 C12 1.344(11) .
C7 C8 1.389(10) .
C7 C38 1.509(11) .
C8 C9 1.376(9) .
C8 06 1.416(9) .
C9 C10 1.381(11) .
C9 C26 1.499(11) .
C10 C11 1.395(10) .
C10 H10 0.9300 .
C11 C12 1.407(10) .
C11 C29 1.503(11) .
C12 07 1.403(9) .
C13 C14 1.392(11) .
C13 C18 1.405(11) .
C13 C39 1.487(11) .
C14 C15 1.381(11) .
C14 08 1.397(9) .
C15 C16 1.371(11) .
C15 C29 1.544(11) .
C16 C17 1.418(10) .
C16 H16 0.9300 .
C17 C18 1.383(11) .
C17 C32 1.514(10) .
C18 09 1.371(8) .
C19 C20 1.378(8) .
C19 C24 1.388(8) .
C19 C40 1.514(7) .
C20 C21 1.387(9) .
C20 010 1.389(8) .
C21 C22 1.385(11) .
C21 C32 1.529(10) .
C22 C23 1.363(10) .
C22 H22 0.9300 .
C23 C24 1.371(8) .
C23 C35 1.518(10) .
C24 011 1.387(7) .
C25 06 1.406(9) .
C25 05 1.405(9) .
C25 H25A 0.9700 .
C25 H25B 0.9700 .
C26 C27 1.529(10) .
C26 H26 0.9800 .
C27 H27A 0.9600 .
C27 H27B 0.9600 .
C27 H27C 0.9600 .
C28 07 1.409(10) .
C28 08 1.417(10) .
C28 H28A 0.9700 .
C28 H28B 0.9700 .
C29 C30 1.516(11) .
C29 H29 0.9800 .
C30 H30A 0.9600 .
C30 H30B 0.9600 .
C30 H30C 0.9600 .
C31 09 1.410(7) .
C31 010 1.430(8) .
C31 H31A 0.9700 .
C31 H31B 0.9700 .
C32 C33 1.515(11) .
C32 H32 0.9800 .
C33 H33A 0.9600 .
C33 H33B 0.9600 .
C33 H33C 0.9600 .
C34 012 1.418(7) .
C34 011 1.420(9) .
C34 H34A 0.9700 .
C34 H34B 0.9700 .
C35 C36 1.542(10) .
C35 H35 0.9800 .
C36 H36A 0.9600 .
C36 H36B 0.9600 .
C36 H36C 0.9600 .
C37 N1 1.485(8) .
C37 H37A 0.9700 .
C37 H37B 0.9700 .
C38 N4' 1.417(19) .
C38 N4 1.461(14) .
C39 N7 1.469(9) .
C39 H39A 0.9700 .
C39 H39B 0.9700 .
C40 N10 1.472(7) .
C40 H40A 0.9700 .
C40 H40B 0.9700 .
C41 N3 1.307(8) .
C41 N1 1.314(8) .
C41 C42 2.036(10) .
C41 H41 0.9300 .
C42 N3 1.316(9) .
C42 N2 1.317(9) .
C42 H42 0.9300 .
C43' N6' 1.16(3) .
C43' N5' 1.36(4) .
C43 N5 1.272(19) .
C43 N6 1.31(2) .
C44' N6' 1.26(4) .
C44' N4' 1.43(3) .
C44 N6 1.307(19) .
C44 N4 1.357(17) .
C45 N9 1.305(9) .
C45 N7 1.319(8) .
C45 H45 0.9300 .
C46 N8 1.301(9) .
C46 N9 1.363(9) .
C46 H46 0.9300 .
C47 N10 1.302(7) .
C47 N12 1.313(8) .
C47 H47 0.9300 .
C48 N11 1.289(8) .
C48 N12 1.336(8) .
C48 H48 0.9300 .
C49 O1 1.226(10) .
C49 O2 1.244(11) .
C49 C50 1.489(10) .
C52 O4 1.217(8) .
C52 O3 1.269(8) .
C52 C51 1.497(9) .
C52 Cd01 2.722(6) 2_655
N1 N2 1.326(8) .
N3 Cd01 2.314(5) .
N4 N5 1.327(17) .
N4' N5' 1.40(3) .
N7 N8 1.367(8) .
N9 Cd01 2.374(5) 3_655
N10 N11 1.334(6) .
N12 Cd01 2.275(5) 3_655
O1 Cd01 2.211(5) .
O3 Cd01 2.381(5) 2_655
O4 Cd01 2.408(5) 2_655
Cd01 N12 2.275(5) 3_655
Cd01 N9 2.374(5) 3_655
Cd01 O3 2.381(5) 2_645
Cd01 O4 2.408(5) 2_645
Cd01 C52 2.722(6) 2_645
C50 C51 1.295(10) .
C50 H50 1.02(8) .
C51 H51 1.11(8) .

loop_
_geom_torsion_atom_site_label_1
_geom_torsion_atom_site_label_2
_geom_torsion_atom_site_label_3
_geom_torsion_atom_site_label_4
_geom_torsion
_geom_torsion_site_symmetry_1
_geom_torsion_site_symmetry_4
C6 C1 C2 C3 2.5(10) . .
C37 C1 C2 C3 -173.0(6) . .
C6 C1 C2 012 177.9(5) . .
C37 C1 C2 012 2.4(8) . .
C1 C2 C3 C4 -2.5(9) . .
012 C2 C3 C4 -177.7(5) . .
C1 C2 C3 C35 -178.5(6) . .
012 C2 C3 C35 6.3(9) . .
C2 C3 C4 C5 1.1(10) . .
C35 C3 C4 C5 177.1(6) . .
C3 C4 C5 C6 0.2(10) . .
C3 C4 C5 C26 -177.8(6) . .
C2 C1 C6 05 -178.6(5) . .
C37 C1 C6 05 -3.0(9) . .
C2 C1 C6 C5 -1.0(9) . .
C37 C1 C6 C5 174.5(6) . .
C4 C5 C6 05 177.3(6) . .
C26 C5 C6 05 -4.7(9) . .
C4 C5 C6 C1 -0.3(10) . .
C26 C5 C6 C1 177.8(6) . .
C12 C7 C8 C9 2.7(10) . .
C38 C7 C8 C9 -176.6(6) . .
C12 C7 C8 06 178.9(6) . .
C38 C7 C8 06 -0.5(9) . .
C7 C8 C9 C10 -1.5(10) . .
06 C8 C9 C10 -177.5(5) . .
C7 C8 C9 C26 179.1(6) . .
06 C8 C9 C26 3.1(9) . .
C8 C9 C10 C11 -0.7(9) . .
C26 C9 C10 C11 178.7(6) . .
C9 C10 C11 C12 1.5(9) . .
C9 C10 C11 C29 -179.8(6) . .
C8 C7 C12 07 -178.9(6) . .
C38 C7 C12 07 0.4(10) . .
C8 C7 C12 C11 -1.8(10) . .
C38 C7 C12 C11 177.5(6) . .
C10 C11 C12 C7 -0.1(10) . .
C29 C11 C12 C7 -178.9(6) . .
C10 C11 C12 07 176.9(5) . .
C29 C11 C12 07 -1.9(9) . .
C18 C13 C14 C15 4.7(10) . .
C39 C13 C14 C15 -173.7(7) . .
C18 C13 C14 08 178.9(6) . .
C39 C13 C14 08 0.5(10) . .
C13 C14 C15 C16 -3.3(11) . .
08 C14 C15 C16 -177.3(6) . .
C13 C14 C15 C29 -177.9(7) . .
08 C14 C15 C29 8.1(11) . .
C14 C15 C16 C17 2.3(11) . .
C29 C15 C16 C17 176.7(6) . .
C15 C16 C17 C18 -2.7(10) . .
C15 C16 C17 C32 -177.8(7) . .
C16 C17 C18 09 -179.7(6) . .
C32 C17 C18 09 -4.5(9) . .
C16 C17 C18 C13 4.2(10) . .
C32 C17 C18 C13 179.4(6) . .
C14 C13 C18 09 178.6(6) . .
C39 C13 C18 09 -3.0(9) . .
C14 C13 C18 C17 -5.2(10) . .
C39 C13 C18 C17 173.3(6) . .
C24 C19 C20 C21 4.7(9) . .
C40 C19 C20 C21 -173.1(5) . .
C24 C19 C20 010 179.6(5) . .
C40 C19 C20 010 1.8(8) . .
C19 C20 C21 C22 -3.8(9) . .
010 C20 C21 C22 -178.6(5) . .
C19 C20 C21 C32 177.5(6) . .
010 C20 C21 C32 2.8(9) . .
C20 C21 C22 C23 1.8(9) . .
C32 C21 C22 C23 -179.6(6) . .
C21 C22 C23 C24 -0.8(10) . .
C21 C22 C23 C35 -176.0(6) . .
C22 C23 C24 011 179.5(5) . .
C35 C23 C24 011 -5.2(9) . .
C22 C23 C24 C19 1.6(9) . .
C35 C23 C24 C19 177.0(5) . .
C20 C19 C24 C23 -3.6(8) . .
C40 C19 C24 C23 174.2(5) . .
C20 C19 C24 011 178.5(5) . .
C40 C19 C24 011 -3.7(8) . .
C8 C9 C26 C27 -147.0(7) . .
C10 C9 C26 C27 33.7(9) . .
C8 C9 C26 C5 86.3(8) . .
C10 C9 C26 C5 -93.0(8) . .
C4 C5 C26 C9 92.1(8) . .
C6 C5 C26 C9 -85.9(8) . .
C4 C5 C26 C27 -36.2(11) . .
C6 C5 C26 C27 145.8(8) . .
C10 C11 C29 C30 -33.2(9) . .
C12 C11 C29 C30 145.5(6) . .
C10 C11 C29 C15 93.5(8) . .
C12 C11 C29 C15 -87.8(7) . .
C16 C15 C29 C11 -89.5(8) . .
C14 C15 C29 C11 84.8(8) . .
C16 C15 C29 C30 36.9(10) . .
C14 C15 C29 C30 -148.7(7) . .
C18 C17 C32 C33 147.5(8) . .
C16 C17 C32 C33 -37.6(10) . .
C18 C17 C32 C21 -84.7(9) . .
C16 C17 C32 C21 90.3(8) . .
C22 C21 C32 C17 -92.8(8) . .
C20 C21 C32 C17 85.8(8) . .
C22 C21 C32 C33 36.3(9) . .
C20 C21 C32 C33 -145.1(7) . .
C2 C3 C35 C23 84.3(8) . .
C4 C3 C35 C23 -91.6(7) . .
C2 C3 C35 C36 -147.4(7) . .
C4 C3 C35 C36 36.7(10) . .
C22 C23 C35 C3 89.6(8) . .
C24 C23 C35 C3 -85.6(7) . .
C22 C23 C35 C36 -38.7(9) . .
C24 C23 C35 C36 146.2(6) . .
C2 C1 C37 N1 -77.7(8) . .
C6 C1 C37 N1 106.8(7) . .
C12 C7 C38 N4' -113.0(11) . .
C8 C7 C38 N4' 66.2(11) . .
C12 C7 C38 N4 109.4(9) . .
C8 C7 C38 N4 -71.3(10) . .
C14 C13 C39 N7 -106.2(8) . .
C18 C13 C39 N7 75.4(9) . .
C20 C19 C40 N10 -77.0(7) . .
C24 C19 C40 N10 105.2(6) . .
N1 C41 C42 N3 -178.3(8) . .
N3 C41 C42 N2 177.5(9) . .
N1 C41 C42 N2 -0.8(6) . .
N3 C41 N1 N2 -0.3(9) . .
C42 C41 N1 N2 0.8(6) . .
N3 C41 N1 C37 178.1(7) . .
C42 C41 N1 C37 179.3(8) . .
C1 C37 N1 C41 119.2(8) . .
C1 C37 N1 N2 -62.5(9) . .
N3 C42 N2 N1 2.5(11) . .
C41 C42 N2 N1 0.8(6) . .
C41 N1 N2 C42 -1.3(9) . .
C37 N1 N2 C42 -179.8(7) . .
N1 C41 N3 C42 1.7(9) . .
N1 C41 N3 Cd01 -176.3(4) . .
C42 C41 N3 Cd01 -178.1(8) . .
N2 C42 N3 C41 -2.7(10) . .
N2 C42 N3 Cd01 174.8(6) . .
C41 C42 N3 Cd01 177.5(10) . .
N6 C44 N4 N5 2.2(16) . .
N6 C44 N4 C38 -178.5(11) . .
N4' C38 N4 N5 176.9(13) . .
C7 C38 N4 N5 -56.1(15) . .
N4' C38 N4 C44 -2.3(19) . .
C7 C38 N4 C44 124.7(13) . .
N4 C38 N4' N5' 16(3) . .
C7 C38 N4' N5' -114(2) . .
N4 C38 N4' C44' -173.6(19) . .
C7 C38 N4' C44' 57(2) . .
N6' C44' N4' N5' 4(3) . .
N6' C44' N4' C38 -169(2) . .
N6' C43' N5' N4' -4(4) . .
C38 N4' N5' C43' 173(2) . .
C44' N4' N5' C43' 0(3) . .
N6 C43 N5 N4 -0.3(17) . .
C44 N4 N5 C43 -1.2(17) . .
C38 N4 N5 C43 179.5(11) . .
N5' C43' N6' C44' 8(5) . .
N4' C44' N6' C43' -8(4) . .
N4 C44 N6 C43 -2.5(17) . .
N5 C43 N6 C44 1.9(19) . .
N9 C45 N7 N8 -0.3(8) . .
N9 C45 N7 C39 178.7(7) . .
C13 C39 N7 C45 -119.9(8) . .
C13 C39 N7 N8 59.0(10) . .
N9 C46 N8 N7 -2.2(10) . .
C45 N7 N8 C46 1.5(9) . .
C39 N7 N8 C46 -177.6(7) . .
N7 C45 N9 C46 -1.0(8) . .
N7 C45 N9 Cd01 -166.4(5) . 3_655
N8 C46 N9 C45 2.1(10) . .
N8 C46 N9 Cd01 167.6(6) . 3_655
N12 C47 N10 N11 -0.7(7) . .
N12 C47 N10 C40 178.7(5) . .
C19 C40 N10 C47 127.3(6) . .
C19 C40 N10 N11 -53.4(7) . .
N12 C48 N11 N10 1.5(8) . .
C47 N10 N11 C48 -0.5(6) . .
C40 N10 N11 C48 -179.8(5) . .
N10 C47 N12 C48 1.5(7) . .
N10 C47 N12 Cd01 157.5(4) . 3_655
N11 C48 N12 C47 -1.9(8) . .
N11 C48 N12 Cd01 -157.6(5) . 3_655
O2 C49 O1 Cd01 17.4(10) . .
C50 C49 O1 Cd01 -160.2(5) . .
O4 C52 O3 Cd01 2.3(7) . 2_655
C51 C52 O3 Cd01 -176.5(5) . 2_655
O3 C52 O4 Cd01 -2.3(7) . 2_655
C51 C52 O4 Cd01 176.5(5) . 2_655
C1 C6 05 C25 -101.4(7) . .
C5 C6 05 C25 81.0(8) . .
06 C25 05 C6 -93.1(8) . .
05 C25 06 C8 92.1(8) . .
C9 C8 06 C25 -79.2(8) . .
C7 C8 06 C25 104.4(7) . .
C7 C12 07 C28 -103.3(8) . .
C11 C12 07 C28 79.5(8) . .
08 C28 07 C12 -93.9(8) . .
C15 C14 08 C28 -83.6(9) . .
C13 C14 08 C28 102.2(8) . .
07 C28 08 C14 93.7(7) . .
C17 C18 09 C31 80.7(8) . .
C13 C18 09 C31 -103.1(7) . .
010 C31 09 C18 -93.8(8) . .
C19 C20 010 C31 104.8(6) . .
C21 C20 010 C31 -80.2(7) . .
09 C31 010 C20 94.3(6) . .
C23 C24 011 C34 82.8(7) . .
C19 C24 011 C34 -99.2(6) . .
012 C34 011 C24 -94.1(6) . .
C1 C2 012 C34 103.5(7) . .
C3 C2 012 C34 -81.0(8) . .
011 C34 012 C2 92.2(7) . .
C49 O1 Cd01 N12 -32.0(6) . 3_655
C49 O1 Cd01 N3 74.4(5) . .
C49 O1 Cd01 N9 -115.5(5) . 3_655
C49 O1 Cd01 O3 176.2(5) . 2_645
C49 O1 Cd01 O4 156.4(5) . 2_645
C49 O1 Cd01 C52 162.8(5) . 2_645
C41 N3 Cd01 O1 57.7(6) . .
C42 N3 Cd01 O1 -119.5(8) . .
C41 N3 Cd01 N12 -179.4(5) . 3_655
C42 N3 Cd01 N12 3.4(8) . 3_655
C41 N3 Cd01 N9 8.9(12) . 3_655
C42 N3 Cd01 N9 -168.3(9) . 3_655
C41 N3 Cd01 O3 -87.1(6) . 2_645
C42 N3 Cd01 O3 95.7(8) . 2_645
C41 N3 Cd01 O4 -35.7(6) . 2_645
C42 N3 Cd01 O4 147.1(8) . 2_645
C41 N3 Cd01 C52 -60.9(6) . 2_645
C42 N3 Cd01 C52 121.9(8) . 2_645
O1 C49 C50 C51 16.4(10) . .
O2 C49 C50 C51 -161.4(8) . .
C49 C50 C51 C52 -178.8(6) . .
O4 C52 C51 C50 -0.3(10) . .
O3 C52 C51 C50 178.5(6) . .
Cd01 C52 C51 C50 133(7) 2_655 .
